data_2232784
loop_
_publ_author_name
'Ma, Ya-Tuan'
'Yang, Chong-Lin'
'Li, Zhen-Shuo'
'Li, Zhong-Qiang'
'Ding, Juan-Ning'

_publ_section_title
;
 1-(4-Benzyloxy-2-hydroxyphenyl)ethanone
;
_journal_coeditor_code IM2328
_journal_issue 12
_journal_name_full 'Acta Crystallographica Section E'
_journal_page_first o3225
_journal_paper_doi 10.1107/S160053681104637X
_journal_volume 67
_journal_year 2011
_chemical_formula_moiety 'C15 H14 O3'
_chemical_formula_sum 'C15 H14 O3'
_chemical_formula_weight 242.26
_chemical_melting_point_gt 378
_chemical_melting_point_lt 379
_chemical_name_common 1-(4-(benzyloxy)-2-hydroxyphenyl)ethanone
_chemical_name_systematic
;
1-(4-Benzyloxy-2-hydroxyphenyl)ethanone
;
_space_group_IT_number 2
_symmetry_cell_setting triclinic
_symmetry_space_group_name_Hall '-P 1'
_symmetry_space_group_name_H-M 'P -1'
_atom_sites_solution_hydrogens geom
_atom_sites_solution_primary direct
_atom_sites_solution_secondary difmap
_audit_creation_method SHELXL-97
_cell_angle_alpha 74.0610(10)
_cell_angle_beta 84.5890(10)
_cell_angle_gamma 87.372(2)
_cell_formula_units_Z 2
_cell_length_a 5.8433(7)
_cell_length_b 8.0096(8)
_cell_length_c 13.8089(13)
_cell_measurement_reflns_used 945
_cell_measurement_temperature 298(2)
_cell_measurement_theta_max 25.395
_cell_measurement_theta_min 2.645
_cell_volume 618.54(11)
_computing_cell_refinement 'SAINT (Siemens, 1996)'
_computing_data_collection 'SMART (Siemens, 1996)'
_computing_data_reduction 'SHELXTL (Sheldrick, 2008)'
_computing_molecular_graphics 'SHELXTL (Sheldrick, 2008)'
_computing_publication_material 'SHELXTL (Sheldrick, 2008)'
_computing_structure_refinement 'SHELXL97 (Sheldrick, 2008)'
_computing_structure_solution 'SHELXS97 (Sheldrick, 2008)'
_diffrn_ambient_temperature 298(2)
_diffrn_measured_fraction_theta_full 0.989
_diffrn_measured_fraction_theta_max 0.989
_diffrn_measurement_device_type 'Siemens SMART CCD area-detector'
_diffrn_measurement_method 'phi and omega scans'
_diffrn_radiation_monochromator graphite
_diffrn_radiation_source 'fine-focus sealed tube'
_diffrn_radiation_type MoK\a
_diffrn_radiation_wavelength 0.71073
_diffrn_reflns_av_R_equivalents 0.0258
_diffrn_reflns_av_sigmaI/netI 0.0451
_diffrn_reflns_limit_h_max 6
_diffrn_reflns_limit_h_min -6
_diffrn_reflns_limit_k_max 9
_diffrn_reflns_limit_k_min -9
_diffrn_reflns_limit_l_max 15
_diffrn_reflns_limit_l_min -16
_diffrn_reflns_number 3169
_diffrn_reflns_theta_full 25.02
_diffrn_reflns_theta_max 25.02
_diffrn_reflns_theta_min 2.65
_exptl_absorpt_coefficient_mu 0.090
_exptl_absorpt_correction_T_max 0.9866
_exptl_absorpt_correction_T_min 0.9796
_exptl_absorpt_correction_type multi-scan
_exptl_absorpt_process_details '(<i>SADABS</i>; Sheldrick, 1996)'
_exptl_crystal_colour colourless
_exptl_crystal_density_diffrn 1.301
_exptl_crystal_density_method 'not measured'
_exptl_crystal_description Triclinic
_exptl_crystal_F_000 256
_exptl_crystal_size_max 0.23
_exptl_crystal_size_mid 0.20
_exptl_crystal_size_min 0.15
_refine_diff_density_max 0.148
_refine_diff_density_min -0.138
_refine_ls_extinction_coef 0.086
_refine_ls_extinction_expression Fc^*^=kFc[1+0.001xFc^2^\l^3^/sin(2\q)]^-1/4^
_refine_ls_extinction_method none
_refine_ls_goodness_of_fit_ref 1.019
_refine_ls_hydrogen_treatment constr
_refine_ls_matrix_type full
_refine_ls_number_parameters 165
_refine_ls_number_reflns 2167
_refine_ls_number_restraints 0
_refine_ls_restrained_S_all 1.019
_refine_ls_R_factor_all 0.0775
_refine_ls_R_factor_gt 0.0454
_refine_ls_shift/su_max 0.000
_refine_ls_shift/su_mean 0.000
_refine_ls_structure_factor_coef Fsqd
_refine_ls_weighting_details 'calc w=1/[\s^2^(Fo^2^)+(0.0468P)^2^+0.0000P] where P=(Fo^2^+2Fc^2^)/3'
_refine_ls_weighting_scheme calc
_refine_ls_wR_factor_gt 0.1010
_refine_ls_wR_factor_ref 0.1138
_reflns_number_gt 1291
_reflns_number_total 2167
_reflns_threshold_expression I>2sigma(I)
_cod_data_source_file im2328.cif
_cod_data_source_block I
_cod_database_code 2232784
_cod_database_fobs_code 2232784

loop_
_symmetry_equiv_pos_as_xyz
'x, y, z'
'-x, -y, -z'

loop_
_atom_site_type_symbol
_atom_site_label
_atom_site_fract_x
_atom_site_fract_y
_atom_site_fract_z
_atom_site_U_iso_or_equiv
_atom_site_adp_type
_atom_site_calc_flag
_atom_site_refinement_flags
_atom_site_occupancy
_atom_site_symmetry_multiplicity
O O1 0.6013(3) 0.8182(2) -0.02477(10) 0.0812(5) Uani d . 1 1
O O2 0.8544(3) 0.91909(18) 0.08846(10) 0.0723(5) Uani d . 1 1
H H2 0.8070 0.9162 0.0349 0.108 Uiso calc R 1 1
O O3 0.6839(2) 0.71044(16) 0.44284(9) 0.0584(4) Uani d . 1 1
C C1 0.2766(4) 0.6428(3) 0.03392(16) 0.0804(7) Uani d . 1 1
H H1A 0.2655 0.6613 -0.0372 0.121 Uiso calc R 1 1
H H1B 0.1382 0.6848 0.0635 0.121 Uiso calc R 1 1
H H1C 0.2971 0.5210 0.0653 0.121 Uiso calc R 1 1
C C2 0.4770(4) 0.7384(3) 0.04958(16) 0.0627(6) Uani d . 1 1
C C3 0.5296(3) 0.7344(2) 0.15150(13) 0.0499(5) Uani d . 1 1
C C4 0.7175(3) 0.8243(2) 0.16617(13) 0.0529(5) Uani d . 1 1
C C5 0.7750(3) 0.8181(2) 0.26222(13) 0.0520(5) Uani d . 1 1
H H5 0.9021 0.8771 0.2705 0.062 Uiso calc R 1 1
C C6 0.6417(3) 0.7236(2) 0.34562(13) 0.0479(5) Uani d . 1 1
C C7 0.4525(3) 0.6338(2) 0.33393(14) 0.0544(5) Uani d . 1 1
H H7 0.3636 0.5700 0.3902 0.065 Uiso calc R 1 1
C C8 0.3993(3) 0.6409(2) 0.23848(14) 0.0566(5) Uani d . 1 1
H H8 0.2719 0.5815 0.2310 0.068 Uiso calc R 1 1
C C9 0.8747(3) 0.8038(3) 0.45748(14) 0.0605(6) Uani d . 1 1
H H9A 0.8578 0.9257 0.4220 0.073 Uiso calc R 1 1
H H9B 1.0162 0.7594 0.4301 0.073 Uiso calc R 1 1
C C10 0.8863(3) 0.7845(2) 0.56755(14) 0.0501(5) Uani d . 1 1
C C11 0.7172(3) 0.8552(3) 0.62181(15) 0.0618(6) Uani d . 1 1
H H11 0.5887 0.9088 0.5905 0.074 Uiso calc R 1 1
C C12 0.7353(4) 0.8478(3) 0.72185(15) 0.0655(6) Uani d . 1 1
H H12 0.6197 0.8961 0.7574 0.079 Uiso calc R 1 1
C C13 0.9239(4) 0.7690(3) 0.76880(16) 0.0654(6) Uani d . 1 1
H H13 0.9373 0.7646 0.8360 0.078 Uiso calc R 1 1
C C14 1.0919(4) 0.6970(3) 0.71643(17) 0.0688(6) Uani d . 1 1
H H14 1.2196 0.6430 0.7482 0.083 Uiso calc R 1 1
C C15 1.0730(4) 0.7039(3) 0.61631(15) 0.0606(6) Uani d . 1 1
H H15 1.1878 0.6535 0.5815 0.073 Uiso calc R 1 1

loop_
_atom_site_aniso_label
_atom_site_aniso_U_11
_atom_site_aniso_U_22
_atom_site_aniso_U_33
_atom_site_aniso_U_12
_atom_site_aniso_U_13
_atom_site_aniso_U_23
O1 0.1067(13) 0.0896(12) 0.0446(9) 0.0045(10) -0.0021(9) -0.0160(8)
O2 0.0836(10) 0.0796(11) 0.0449(8) -0.0142(8) 0.0097(7) -0.0051(7)
O3 0.0708(9) 0.0625(9) 0.0418(8) -0.0226(7) -0.0022(6) -0.0115(6)
C1 0.0932(18) 0.0912(18) 0.0669(15) 0.0076(15) -0.0257(13) -0.0336(13)
C2 0.0768(16) 0.0593(14) 0.0544(14) 0.0154(12) -0.0087(12) -0.0211(11)
C3 0.0601(13) 0.0478(12) 0.0422(12) 0.0036(10) -0.0029(9) -0.0139(9)
C4 0.0627(14) 0.0488(12) 0.0410(12) 0.0001(10) 0.0065(10) -0.0057(9)
C5 0.0569(13) 0.0515(12) 0.0464(12) -0.0099(10) -0.0014(10) -0.0106(9)
C6 0.0593(12) 0.0441(11) 0.0385(11) -0.0048(10) 0.0007(9) -0.0096(9)
C7 0.0612(13) 0.0548(13) 0.0461(12) -0.0141(10) 0.0056(10) -0.0134(9)
C8 0.0581(13) 0.0589(13) 0.0558(13) -0.0075(10) -0.0035(10) -0.0202(10)
C9 0.0640(14) 0.0650(14) 0.0533(13) -0.0178(11) -0.0017(10) -0.0158(10)
C10 0.0537(12) 0.0511(12) 0.0466(12) -0.0088(10) -0.0041(10) -0.0137(9)
C11 0.0546(13) 0.0719(15) 0.0578(14) 0.0027(11) -0.0098(10) -0.0147(11)
C12 0.0641(14) 0.0770(16) 0.0577(14) -0.0032(12) 0.0022(11) -0.0245(11)
C13 0.0768(16) 0.0720(16) 0.0485(13) -0.0132(13) -0.0077(12) -0.0158(11)
C14 0.0660(15) 0.0761(16) 0.0606(15) 0.0005(12) -0.0168(12) -0.0088(12)
C15 0.0606(14) 0.0612(14) 0.0595(14) 0.0012(11) 0.0002(11) -0.0178(10)

loop_
_atom_type_symbol
_atom_type_description
_atom_type_scat_dispersion_real
_atom_type_scat_dispersion_imag
_atom_type_scat_source
C C 0.0033 0.0016 'International Tables Vol C Tables 4.2.6.8 and 6.1.1.4'
H H 0.0000 0.0000 'International Tables Vol C Tables 4.2.6.8 and 6.1.1.4'
O O 0.0106 0.0060 'International Tables Vol C Tables 4.2.6.8 and 6.1.1.4'

loop_
_geom_angle_atom_site_label_1
_geom_angle_atom_site_label_2
_geom_angle_atom_site_label_3
_geom_angle
C4 O2 H2 109.5
C6 O3 C9 117.04(14)
C2 C1 H1A 109.5
C2 C1 H1B 109.5
H1A C1 H1B 109.5
C2 C1 H1C 109.5
H1A C1 H1C 109.5
H1B C1 H1C 109.5
O1 C2 C3 120.3(2)
O1 C2 C1 119.2(2)
C3 C2 C1 120.5(2)
C4 C3 C8 116.92(17)
C4 C3 C2 120.48(19)
C8 C3 C2 122.6(2)
O2 C4 C5 116.22(19)
O2 C4 C3 122.26(17)
C5 C4 C3 121.51(17)
C6 C5 C4 119.41(19)
C6 C5 H5 120.3
C4 C5 H5 120.3
O3 C6 C5 123.69(18)
O3 C6 C7 115.64(16)
C5 C6 C7 120.67(17)
C8 C7 C6 119.02(18)
C8 C7 H7 120.5
C6 C7 H7 120.5
C7 C8 C3 122.5(2)
C7 C8 H8 118.8
C3 C8 H8 118.8
O3 C9 C10 109.89(15)
O3 C9 H9A 109.7
C10 C9 H9A 109.7
O3 C9 H9B 109.7
C10 C9 H9B 109.7
H9A C9 H9B 108.2
C15 C10 C11 118.14(18)
C15 C10 C9 120.72(17)
C11 C10 C9 121.03(18)
C10 C11 C12 121.11(19)
C10 C11 H11 119.4
C12 C11 H11 119.4
C13 C12 C11 119.94(19)
C13 C12 H12 120.0
C11 C12 H12 120.0
C14 C13 C12 119.7(2)
C14 C13 H13 120.2
C12 C13 H13 120.2
C13 C14 C15 120.3(2)
C13 C14 H14 119.8
C15 C14 H14 119.8
C10 C15 C14 120.81(19)
C10 C15 H15 119.6
C14 C15 H15 119.6

loop_
_geom_bond_atom_site_label_1
_geom_bond_atom_site_label_2
_geom_bond_distance
O1 C2 1.238(2)
O2 C4 1.347(2)
O2 H2 0.8200
O3 C6 1.362(2)
O3 C9 1.430(2)
C1 C2 1.491(3)
C1 H1A 0.9600
C1 H1B 0.9600
C1 H1C 0.9600
C2 C3 1.460(3)
C3 C4 1.400(3)
C3 C8 1.404(2)
C4 C5 1.386(2)
C5 C6 1.383(2)
C5 H5 0.9300
C6 C7 1.392(2)
C7 C8 1.368(2)
C7 H7 0.9300
C8 H8 0.9300
C9 C10 1.493(2)
C9 H9A 0.9700
C9 H9B 0.9700
C10 C15 1.377(3)
C10 C11 1.379(3)
C11 C12 1.380(2)
C11 H11 0.9300
C12 C13 1.371(3)
C12 H12 0.9300
C13 C14 1.365(3)
C13 H13 0.9300
C14 C15 1.383(3)
C14 H14 0.9300
C15 H15 0.9300

loop_
_geom_hbond_atom_site_label_D
_geom_hbond_atom_site_label_H
_geom_hbond_atom_site_label_A
_geom_hbond_site_symmetry_A
_geom_hbond_distance_DH
_geom_hbond_distance_HA
_geom_hbond_distance_DA
_geom_hbond_angle_DHA
_geom_hbond_publ_flag
O2 H2 O1 . 0.82 1.84 2.554(2) 146 yes
C1 H1B O2 1_455 0.96 2.52 3.408(3) 154 yes

loop_
_geom_torsion_atom_site_label_1
_geom_torsion_atom_site_label_2
_geom_torsion_atom_site_label_3
_geom_torsion_atom_site_label_4
_geom_torsion
O1 C2 C3 C4 1.6(3)
C1 C2 C3 C4 -179.90(17)
O1 C2 C3 C8 -177.70(18)
C1 C2 C3 C8 0.8(3)
C8 C3 C4 O2 -179.70(16)
C2 C3 C4 O2 1.0(3)
C8 C3 C4 C5 1.3(3)
C2 C3 C4 C5 -178.00(16)
O2 C4 C5 C6 179.84(16)
C3 C4 C5 C6 -1.1(3)
C9 O3 C6 C5 1.4(2)
C9 O3 C6 C7 -178.88(15)
C4 C5 C6 O3 -179.73(15)
C4 C5 C6 C7 0.6(3)
O3 C6 C7 C8 -179.99(15)
C5 C6 C7 C8 -0.3(3)
C6 C7 C8 C3 0.5(3)
C4 C3 C8 C7 -1.0(3)
C2 C3 C8 C7 178.29(16)
C6 O3 C9 C10 176.25(14)
O3 C9 C10 C15 117.1(2)
O3 C9 C10 C11 -66.5(2)
C15 C10 C11 C12 0.9(3)
C9 C10 C11 C12 -175.56(18)
C10 C11 C12 C13 0.0(3)
C11 C12 C13 C14 -0.6(3)
C12 C13 C14 C15 0.3(3)
C11 C10 C15 C14 -1.2(3)
C9 C10 C15 C14 175.30(19)
C13 C14 C15 C10 0.6(3)

loop_
_cod_related_entry_id
_cod_related_entry_database
_cod_related_entry_code
1 ChemSpider 273428
